data_4038870
loop_
_publ_author_name
'Musina, Elvira I.'
'Wittmann, Tatiana I.'
'Musin, Lenar'
'Balueva, Anna S.'
'Shpagina, Alena S.'
'Litvinov, Igor A.'
'L\"onnecke, Peter'
'Hey-Hawkins, Evamarie'
'Karasik, Andrey A.'
'Sinyashin, Oleg G.'

_publ_section_title
;
 Dynamic covalent chemistry approach toward 18-membered
 P<sub>4</sub>N<sub>2</sub> macrocycles and their nickel(II) complexes.
;
_journal_name_full 'The Journal of organic chemistry'
_journal_paper_doi 10.1021/acs.joc.0c01317
_journal_year 2020
_chemical_formula_moiety 'C48 H58 N6 O4 P4 [+ solvent]'
_chemical_formula_sum 'C24 H29 N3 O2 P2'
_chemical_formula_weight 453.44
_chemical_melting_point 486
_chemical_name_systematic
;
1,10-Di(4?-methylbenzyl)-3,8,12,17-(RSSR)-tetra(pyridine-2?-yl)-3,8,12,17-
tetraoxo-1,10-diaza?3,8,12,17?tetraphosphacyclooctadecane
;
_space_group_crystal_system triclinic
_space_group_IT_number 2
_space_group_name_Hall '-P 1'
_space_group_name_H-M_alt 'P -1'
_atom_sites_solution_hydrogens geom
_audit_creation_method SHELXL-2018/3
_cell_angle_alpha 113.230(16)
_cell_angle_beta 104.32(2)
_cell_angle_gamma 98.18(2)
_cell_formula_units_Z 2
_cell_length_a 10.11(3)
_cell_length_b 11.896(16)
_cell_length_c 12.699(17)
_cell_measurement_reflns_used 637
_cell_measurement_temperature 296(2)
_cell_measurement_theta_max 16.56
_cell_measurement_theta_min 2.86
_cell_volume 1310(5)
_computing_cell_refinement 'Bruker SAINT'
_computing_data_collection 'Bruker APEX2'
_computing_data_reduction 'Bruker SAINT'
_computing_molecular_graphics 'Bruker SHELXTL'
_computing_publication_material 'Bruker SHELXTL'
_computing_structure_refinement 'SHELXL-2018/3 (Sheldrick, 2018)'
_computing_structure_solution 'SHELXT 2014/4 (Sheldrick, 2014)'
_diffrn_ambient_temperature 296(2)
_diffrn_measured_fraction_theta_full 0.993
_diffrn_measured_fraction_theta_max 0.992
_diffrn_measurement_device_type 'Bruker APEX-II CCD'
_diffrn_measurement_method '\f and \w scans'
_diffrn_radiation_type MoK\a
_diffrn_radiation_wavelength 0.71073
_diffrn_reflns_av_R_equivalents 0.1789
_diffrn_reflns_av_unetI/netI 0.2882
_diffrn_reflns_Laue_measured_fraction_full 0.993
_diffrn_reflns_Laue_measured_fraction_max 0.992
_diffrn_reflns_limit_h_max 12
_diffrn_reflns_limit_h_min -12
_diffrn_reflns_limit_k_max 14
_diffrn_reflns_limit_k_min -14
_diffrn_reflns_limit_l_max 15
_diffrn_reflns_limit_l_min -15
_diffrn_reflns_number 13809
_diffrn_reflns_point_group_measured_fraction_full 0.993
_diffrn_reflns_point_group_measured_fraction_max 0.992
_diffrn_reflns_theta_full 25.242
_diffrn_reflns_theta_max 25.998
_diffrn_reflns_theta_min 1.934
_exptl_absorpt_coefficient_mu 0.189
_exptl_absorpt_correction_T_max 0.7459
_exptl_absorpt_correction_T_min 0.5752
_exptl_absorpt_correction_type multi-scan
_exptl_crystal_colour colorless
_exptl_crystal_density_diffrn 1.150
_exptl_crystal_description formless
_exptl_crystal_F_000 480
_exptl_crystal_size_max 0.2
_exptl_crystal_size_mid 0.15
_exptl_crystal_size_min 0.1
_refine_diff_density_max 0.341
_refine_diff_density_min -0.191
_refine_diff_density_rms 0.049
_refine_ls_extinction_method none
_refine_ls_goodness_of_fit_ref 0.891
_refine_ls_hydrogen_treatment constr
_refine_ls_matrix_type full
_refine_ls_number_parameters 280
_refine_ls_number_reflns 5120
_refine_ls_number_restraints 0
_refine_ls_restrained_S_all 0.891
_refine_ls_R_factor_all 0.2882
_refine_ls_R_factor_gt 0.0788
_refine_ls_shift/su_max 0.000
_refine_ls_shift/su_mean 0.000
_refine_ls_structure_factor_coef Fsqd
_refine_ls_weighting_details 'w=1/[\s^2^(Fo^2^)+(0.0931P)^2^] where P=(Fo^2^+2Fc^2^)/3'
_refine_ls_weighting_scheme calc
_refine_ls_wR_factor_gt 0.1697
_refine_ls_wR_factor_ref 0.2549
_reflns_Friedel_coverage 0.000
_reflns_number_gt 1336
_reflns_number_total 5120
_reflns_threshold_expression 'I > 2\s(I)'
_cod_data_source_file jo0c01317_si_002.cif
_cod_data_source_block shelx
_cod_database_code 4038870
_shelx_shelxl_version_number 2018/3
_shelx_space_group_comment
;
The symmetry employed for this shelxl refinement is uniquely defined
by the following loop, which should always be used as a source of
symmetry information in preference to the above space-group names.
They are only intended as comments.
;

loop_
_space_group_symop_operation_xyz
'x, y, z'
'-x, -y, -z'

loop_
_atom_site_label
_atom_site_type_symbol
_atom_site_fract_x
_atom_site_fract_y
_atom_site_fract_z
_atom_site_U_iso_or_equiv
_atom_site_adp_type
_atom_site_occupancy
_atom_site_site_symmetry_order
_atom_site_calc_flag
_atom_site_refinement_flags_posn
_atom_site_refinement_flags_adp
_atom_site_refinement_flags_occupancy
_atom_site_disorder_assembly
_atom_site_disorder_group
C1 C 0.2471(7) 0.7017(7) 0.3875(6) 0.079(2) Uani 1 1 d . . . . .
H1A H 0.295570 0.756367 0.473508 0.095 Uiso 1 1 calc R U . . .
H1B H 0.220346 0.615244 0.376750 0.095 Uiso 1 1 calc R U . . .
C2 C 0.4376(7) 0.6249(6) 0.3250(6) 0.073(2) Uani 1 1 d . . . . .
H2A H 0.463598 0.627359 0.404892 0.087 Uiso 1 1 calc R U . . .
H2B H 0.523944 0.656859 0.313514 0.087 Uiso 1 1 calc R U . . .
C3 C 0.3440(9) 0.4545(8) 0.0685(6) 0.103(3) Uani 1 1 d . . . . .
H3A H 0.417844 0.523337 0.078506 0.124 Uiso 1 1 calc R U . . .
H3B H 0.362869 0.375619 0.021126 0.124 Uiso 1 1 calc R U . . .
C4 C 0.2102(10) 0.4593(9) -0.0017(8) 0.136(4) Uani 1 1 d . . . . .
H4A H 0.220643 0.544574 0.005534 0.163 Uiso 1 1 calc R U . . .
H4B H 0.140016 0.444565 0.034834 0.163 Uiso 1 1 calc R U . . .
C5 C -0.1527(9) 0.6336(7) 0.1359(6) 0.097(3) Uani 1 1 d . . . . .
H5A H -0.147197 0.719360 0.145518 0.117 Uiso 1 1 calc R U . . .
H5B H -0.216291 0.614450 0.176223 0.117 Uiso 1 1 calc R U . . .
C6 C -0.0070(8) 0.6246(7) 0.1934(6) 0.087(2) Uani 1 1 d . . . . .
H6A H 0.048210 0.623377 0.140585 0.104 Uiso 1 1 calc R U . . .
H6B H -0.017168 0.544430 0.197842 0.104 Uiso 1 1 calc R U . . .
C7 C 0.4278(8) 0.8409(7) 0.3705(7) 0.086(2) Uani 1 1 d . . . . .
H7A H 0.495162 0.865091 0.449973 0.104 Uiso 1 1 calc R U . . .
H7B H 0.364370 0.895337 0.381264 0.104 Uiso 1 1 calc R U . . .
C8 C 0.5062(10) 0.8637(7) 0.2929(8) 0.077(2) Uani 1 1 d . . . . .
C9 C 0.6491(9) 0.9232(7) 0.3363(8) 0.084(2) Uani 1 1 d . . . . .
H9 H 0.701302 0.949216 0.417198 0.101 Uiso 1 1 calc R U . . .
C10 C 0.7151(8) 0.9444(7) 0.2602(9) 0.087(2) Uani 1 1 d . . . . .
H10 H 0.812194 0.982263 0.290776 0.104 Uiso 1 1 calc R U . . .
C11 C 0.6424(12) 0.9115(8) 0.1412(10) 0.093(3) Uani 1 1 d . . . . .
C12 C 0.5015(12) 0.8523(8) 0.0981(8) 0.096(3) Uani 1 1 d . . . . .
H12 H 0.450384 0.826710 0.016986 0.116 Uiso 1 1 calc R U . . .
C13 C 0.4322(9) 0.8291(7) 0.1718(9) 0.095(3) Uani 1 1 d . . . . .
H13 H 0.335329 0.790101 0.140212 0.114 Uiso 1 1 calc R U . . .
C14 C 0.7186(10) 0.9418(8) 0.0634(8) 0.134(4) Uani 1 1 d . . . . .
H14A H 0.816808 0.983401 0.110546 0.201 Uiso 1 1 calc R U . . .
H14B H 0.710663 0.864596 -0.005113 0.201 Uiso 1 1 calc R U . . .
H14C H 0.676798 0.996798 0.035303 0.201 Uiso 1 1 calc R U . . .
C15 C 0.4954(11) 0.3852(10) 0.2401(6) 0.080(2) Uani 1 1 d . . . . .
C16 C 0.4634(10) 0.2815(10) 0.2617(7) 0.098(3) Uani 1 1 d . . . . .
H16 H 0.376105 0.254050 0.268016 0.118 Uiso 1 1 calc R U . . .
C17 C 0.5693(16) 0.2210(10) 0.2735(8) 0.117(3) Uani 1 1 d . . . . .
H17 H 0.553568 0.149340 0.286502 0.141 Uiso 1 1 calc R U . . .
C18 C 0.6965(13) 0.2661(11) 0.2661(8) 0.110(3) Uani 1 1 d . . . . .
H18 H 0.767922 0.225815 0.274849 0.132 Uiso 1 1 calc R U . . .
C19 C 0.7186(11) 0.3690(11) 0.2461(8) 0.112(3) Uani 1 1 d . . . . .
H19 H 0.806204 0.399112 0.241798 0.135 Uiso 1 1 calc R U . . .
C21 C -0.0073(7) 0.7353(8) 0.4374(6) 0.068(2) Uani 1 1 d . . . . .
C22 C -0.0652(8) 0.8275(7) 0.4915(7) 0.080(2) Uani 1 1 d . . . . .
H22 H -0.057807 0.899079 0.477851 0.096 Uiso 1 1 calc R U . . .
C23 C -0.1363(9) 0.8138(9) 0.5681(8) 0.100(3) Uani 1 1 d . . . . .
H23 H -0.176336 0.877126 0.606698 0.120 Uiso 1 1 calc R U . . .
C24 C -0.1477(9) 0.7101(10) 0.5871(8) 0.102(3) Uani 1 1 d . . . . .
H24 H -0.195267 0.699619 0.638019 0.122 Uiso 1 1 calc R U . . .
C25 C -0.0872(10) 0.6220(9) 0.5290(9) 0.112(3) Uani 1 1 d . . . . .
H25 H -0.094086 0.549631 0.541354 0.135 Uiso 1 1 calc R U . . .
N1 N 0.3452(6) 0.7095(6) 0.3215(5) 0.0727(17) Uani 1 1 d . . . . .
N20 N 0.6176(10) 0.4300(6) 0.2320(6) 0.098(2) Uani 1 1 d . . . . .
N26 N -0.0172(7) 0.6318(7) 0.4539(6) 0.094(2) Uani 1 1 d . . . . .
O1 O 0.2230(5) 0.4064(4) 0.2225(4) 0.0956(17) Uani 1 1 d . . . . .
O2 O 0.1112(5) 0.8763(4) 0.3441(4) 0.0914(16) Uani 1 1 d . . . . .
P1 P 0.3591(2) 0.46471(19) 0.21380(17) 0.0778(7) Uani 1 1 d . . . . .
P2 P 0.0878(2) 0.7470(2) 0.33862(17) 0.0729(7) Uani 1 1 d . . . . .

loop_
_atom_site_aniso_label
_atom_site_aniso_U_11
_atom_site_aniso_U_22
_atom_site_aniso_U_33
_atom_site_aniso_U_23
_atom_site_aniso_U_13
_atom_site_aniso_U_12
C1 0.067(5) 0.085(6) 0.079(5) 0.031(5) 0.020(4) 0.025(4)
C2 0.059(5) 0.073(5) 0.082(5) 0.032(4) 0.020(4) 0.019(4)
C3 0.109(7) 0.129(7) 0.074(5) 0.056(5) 0.013(5) 0.037(6)
C4 0.137(9) 0.169(10) 0.088(7) 0.045(7) 0.023(6) 0.062(8)
C5 0.115(8) 0.089(6) 0.062(5) 0.022(5) 0.014(5) 0.018(5)
C6 0.091(6) 0.084(6) 0.073(5) 0.026(4) 0.020(5) 0.028(5)
C7 0.091(6) 0.053(5) 0.098(6) 0.019(5) 0.032(5) 0.013(5)
C8 0.072(7) 0.058(5) 0.084(6) 0.020(5) 0.019(6) 0.021(5)
C9 0.055(6) 0.093(6) 0.090(6) 0.033(5) 0.010(5) 0.023(5)
C10 0.059(6) 0.091(6) 0.105(7) 0.038(6) 0.028(6) 0.020(5)
C11 0.105(9) 0.069(6) 0.098(7) 0.031(5) 0.038(7) 0.019(6)
C12 0.086(8) 0.081(6) 0.081(6) 0.015(5) 0.010(6) 0.000(6)
C13 0.079(7) 0.080(6) 0.100(8) 0.020(6) 0.027(7) 0.009(5)
C14 0.153(9) 0.136(9) 0.119(7) 0.056(7) 0.071(7) 0.016(7)
C15 0.081(7) 0.081(7) 0.063(5) 0.020(5) 0.020(5) 0.026(6)
C16 0.118(9) 0.096(7) 0.097(6) 0.046(6) 0.045(6) 0.052(7)
C17 0.138(11) 0.098(8) 0.106(7) 0.044(6) 0.027(7) 0.031(9)
C18 0.103(10) 0.081(8) 0.108(7) 0.017(6) 0.010(6) 0.035(7)
C19 0.093(9) 0.079(7) 0.143(8) 0.029(7) 0.040(6) 0.024(7)
C21 0.078(6) 0.055(5) 0.067(5) 0.026(4) 0.017(4) 0.025(5)
C22 0.085(6) 0.065(6) 0.105(6) 0.044(5) 0.038(5) 0.033(5)
C23 0.111(7) 0.092(7) 0.105(7) 0.028(6) 0.062(6) 0.052(6)
C24 0.121(8) 0.108(8) 0.129(8) 0.073(7) 0.082(6) 0.053(7)
C25 0.124(8) 0.111(8) 0.151(9) 0.080(7) 0.074(7) 0.055(7)
N1 0.067(4) 0.070(5) 0.080(4) 0.028(4) 0.031(4) 0.020(4)
N20 0.087(6) 0.087(6) 0.116(6) 0.036(4) 0.037(5) 0.031(5)
N26 0.105(6) 0.086(6) 0.107(5) 0.040(4) 0.053(4) 0.045(4)
O1 0.083(4) 0.096(4) 0.110(4) 0.044(3) 0.040(3) 0.021(3)
O2 0.110(4) 0.067(4) 0.106(4) 0.045(3) 0.034(3) 0.031(3)
P1 0.0815(18) 0.0725(16) 0.0646(13) 0.0219(12) 0.0161(11) 0.0189(13)
P2 0.0730(16) 0.0730(16) 0.0715(14) 0.0267(12) 0.0273(11) 0.0267(12)

loop_
_atom_type_symbol
_atom_type_description
_atom_type_scat_dispersion_real
_atom_type_scat_dispersion_imag
_atom_type_scat_source
C C 0.0033 0.0016 'International Tables Vol C Tables 4.2.6.8 and 6.1.1.4'
H H 0.0000 0.0000 'International Tables Vol C Tables 4.2.6.8 and 6.1.1.4'
N N 0.0061 0.0033 'International Tables Vol C Tables 4.2.6.8 and 6.1.1.4'
O O 0.0106 0.0060 'International Tables Vol C Tables 4.2.6.8 and 6.1.1.4'
P P 0.1023 0.0942 'International Tables Vol C Tables 4.2.6.8 and 6.1.1.4'

loop_
_geom_angle_atom_site_label_1
_geom_angle_atom_site_label_2
_geom_angle_atom_site_label_3
_geom_angle
_geom_angle_site_symmetry_1
_geom_angle_site_symmetry_3
_geom_angle_publ_flag
N1 C1 P2 113.6(5) . . ?
N1 C2 P1 114.0(5) . . ?
C4 C3 P1 117.2(7) . . ?
C3 C4 C5 116.7(8) . 2_565 ?
C6 C5 C4 110.1(7) . 2_565 ?
C5 C6 P2 115.2(5) . . ?
N1 C7 C8 114.1(6) . . ?
C9 C8 C13 117.6(8) . . ?
C9 C8 C7 123.2(9) . . ?
C13 C8 C7 119.2(9) . . ?
C8 C9 C10 120.4(8) . . ?
C11 C10 C9 122.2(8) . . ?
C12 C11 C10 117.5(9) . . ?
C12 C11 C14 122.4(10) . . ?
C10 C11 C14 120.1(10) . . ?
C11 C12 C13 121.7(9) . . ?
C12 C13 C8 120.6(8) . . ?
N20 C15 C16 125.1(9) . . ?
N20 C15 P1 116.0(9) . . ?
C16 C15 P1 118.8(9) . . ?
C15 C16 C17 115.7(10) . . ?
C18 C17 C16 120.2(11) . . ?
C19 C18 C17 119.9(11) . . ?
C18 C19 N20 122.1(10) . . ?
N26 C21 C22 122.1(7) . . ?
N26 C21 P2 116.6(7) . . ?
C22 C21 P2 121.3(7) . . ?
C21 C22 C23 118.7(7) . . ?
C24 C23 C22 120.6(8) . . ?
C23 C24 C25 116.9(8) . . ?
C24 C25 N26 124.2(9) . . ?
C7 N1 C1 110.1(6) . . ?
C7 N1 C2 111.5(6) . . ?
C1 N1 C2 111.0(6) . . ?
C15 N20 C19 117.0(9) . . ?
C21 N26 C25 117.5(7) . . ?
O1 P1 C3 113.8(4) . . ?
O1 P1 C2 113.1(3) . . ?
C3 P1 C2 109.3(4) . . ?
O1 P1 C15 112.5(5) . . ?
C3 P1 C15 103.3(4) . . ?
C2 P1 C15 103.9(4) . . ?
O2 P2 C6 113.8(3) . . ?
O2 P2 C21 110.8(4) . . ?
C6 P2 C21 107.3(4) . . ?
O2 P2 C1 115.5(3) . . ?
C6 P2 C1 104.6(4) . . ?
C21 P2 C1 104.0(4) . . ?

loop_
_geom_bond_atom_site_label_1
_geom_bond_atom_site_label_2
_geom_bond_distance
_geom_bond_site_symmetry_2
_geom_bond_publ_flag
C1 N1 1.463(8) . ?
C1 P2 1.813(8) . ?
C2 N1 1.474(8) . ?
C2 P1 1.774(7) . ?
C3 C4 1.446(10) . ?
C3 P1 1.767(7) . ?
C4 C5 1.518(10) 2_565 ?
C5 C6 1.514(10) . ?
C6 P2 1.746(7) . ?
C7 N1 1.460(8) . ?
C7 C8 1.486(10) . ?
C8 C9 1.378(10) . ?
C8 C13 1.392(10) . ?
C9 C10 1.380(9) . ?
C10 C11 1.372(11) . ?
C11 C12 1.360(10) . ?
C11 C14 1.509(10) . ?
C12 C13 1.385(10) . ?
C15 N20 1.319(10) . ?
C15 C16 1.378(10) . ?
C15 P1 1.816(9) . ?
C16 C17 1.383(12) . ?
C17 C18 1.362(11) . ?
C18 C19 1.345(11) . ?
C19 N20 1.350(11) . ?
C21 N26 1.323(8) . ?
C21 C22 1.344(9) . ?
C21 P2 1.792(8) . ?
C22 C23 1.389(10) . ?
C23 C24 1.342(10) . ?
C24 C25 1.348(10) . ?
C25 N26 1.349(10) . ?
O1 P1 1.501(6) . ?
O2 P2 1.493(5) . ?
